data_7249274
loop_
_publ_author_name
'Pate, Sophie'
'Taujanskas, Joshua'
'Wells, Robyn'
'Robertson, Craig M.'
'O'Neill, Paul M.'
'Stachulski, Andrew V.'

_publ_section_title
;
 Convenient syntheses of 2-acylamino-4-halothiazoles and acylated
 derivatives using a versatile Boc-intermediate
;
_journal_issue 38
_journal_name_full 'RSC Advances'
_journal_page_first 27894
_journal_page_last 27903
_journal_paper_doi 10.1039/D4RA04959D
_journal_volume 14
_journal_year 2024
_chemical_formula_moiety 'C5 H5 Cl N2 O S'
_chemical_formula_sum 'C5 H5 Cl N2 O S'
_chemical_formula_weight 176.62
_space_group_crystal_system triclinic
_space_group_IT_number 2
_space_group_name_Hall '-P 1'
_space_group_name_H-M_alt 'P -1'
_atom_sites_solution_hydrogens geom
_atom_sites_solution_primary dual
_audit_creation_date 2023-12-11
_audit_creation_method
;
Olex2 1.3-ac4
(compiled 2019.04.23 svn.r3594 for Rigaku Oxford Diffraction, GUI svn.r5739)
;
_audit_update_record
;
2024-02-02 deposited with the CCDC.	2024-08-08 downloaded from the CCDC.
;
_cell_angle_alpha 90.462(3)
_cell_angle_beta 91.106(3)
_cell_angle_gamma 108.081(4)
_cell_formula_units_Z 2
_cell_length_a 5.0499(2)
_cell_length_b 7.4591(3)
_cell_length_c 9.4964(3)
_cell_measurement_reflns_used 5479
_cell_measurement_temperature 100.01(10)
_cell_measurement_theta_max 30.1260
_cell_measurement_theta_min 2.1620
_cell_volume 339.94(2)
_computing_cell_refinement 'CrysAlisPro 1.171.42.96a (Rigaku OD, 2023)'
_computing_data_collection 'CrysAlisPro 1.171.42.96a (Rigaku OD, 2023)'
_computing_data_reduction 'CrysAlisPro 1.171.42.96a (Rigaku OD, 2023)'
_computing_molecular_graphics 'Olex2 (Dolomanov et al., 2009)'
_computing_publication_material 'Olex2 (Dolomanov et al., 2009)'
_computing_structure_refinement 'ShelXL (Sheldrick, 2015)'
_computing_structure_solution 'ShelXT (Sheldrick, 2015)'
_diffrn_ambient_environment N~2~
_diffrn_ambient_temperature 100.01(10)
_diffrn_detector 'Hybrid Pixel Array Detector'
_diffrn_detector_area_resol_mean 10.0000
_diffrn_detector_type 'Rigaku Saturn724+'
_diffrn_measured_fraction_theta_full 1.000
_diffrn_measured_fraction_theta_max 0.834
_diffrn_measurement_details
;
List of Runs (angles in degrees, time in seconds):

  # Type    Start    End  Width  t~exp~   \w     \q     \k     \f   Frames
#--------------------------------------------------------------------------
  1  \w   -100.00  29.00   0.50    5.00    --  -10.20 -72.00  90.00  258
  2  \w   -100.00  26.00   0.50    5.00    --  -10.20 -57.00 -30.00  252
  3  \w   -100.00  79.00   0.50    5.00    --  -10.20  19.00-180.00  358
  4  \w   -100.00  39.00   0.50    5.00    --  -10.20 -38.00-150.00  278
  5  \w    -50.00  53.00   0.50    5.00    --  -10.20  72.00-120.00  206
  6  \w    -50.00  79.00   0.50    5.00    --  -10.20  72.00 -60.00  258
;
_diffrn_measurement_device 'four-circle diffractometer'
_diffrn_measurement_device_type 'XtaLAB AFC12 (RCD3): Kappa single'
_diffrn_measurement_method '\w scans'
_diffrn_measurement_specimen_support 'Mitegen 50um'
_diffrn_orient_matrix_type 'CrysAlisPro convention (1999,Acta A55,543-557)'
_diffrn_orient_matrix_UB_11 -0.0060843000
_diffrn_orient_matrix_UB_12 -0.0484248000
_diffrn_orient_matrix_UB_13 -0.0651621000
_diffrn_orient_matrix_UB_21 0.0467842000
_diffrn_orient_matrix_UB_22 -0.0690890000
_diffrn_orient_matrix_UB_23 0.0343493000
_diffrn_orient_matrix_UB_31 -0.1400599000
_diffrn_orient_matrix_UB_32 -0.0537614000
_diffrn_orient_matrix_UB_33 0.0124959000
_diffrn_radiation_collimation 0.3
_diffrn_radiation_monochromator mirror
_diffrn_radiation_probe x-ray
_diffrn_radiation_type 'Mo K\a'
_diffrn_radiation_wavelength 0.71073
_diffrn_reflns_av_R_equivalents 0.0437
_diffrn_reflns_av_unetI/netI 0.0246
_diffrn_reflns_Laue_measured_fraction_full 1.000
_diffrn_reflns_Laue_measured_fraction_max 0.834
_diffrn_reflns_limit_h_max 6
_diffrn_reflns_limit_h_min -6
_diffrn_reflns_limit_k_max 10
_diffrn_reflns_limit_k_min -10
_diffrn_reflns_limit_l_max 13
_diffrn_reflns_limit_l_min -13
_diffrn_reflns_number 7149
_diffrn_reflns_point_group_measured_fraction_full 1.000
_diffrn_reflns_point_group_measured_fraction_max 0.834
_diffrn_reflns_theta_full 25.242
_diffrn_reflns_theta_max 30.213
_diffrn_reflns_theta_min 2.145
_diffrn_source 'Rotating-anode X-ray tube'
_diffrn_source_current 24.0
_diffrn_source_power 1.2
_diffrn_source_target Mo
_diffrn_source_type 'Rigaku (Mo) X-ray Source'
_diffrn_source_voltage 50.0
_exptl_absorpt_coefficient_mu 0.790
_exptl_absorpt_correction_T_max 1.00000
_exptl_absorpt_correction_T_min 0.76389
_exptl_absorpt_correction_type multi-scan
_exptl_absorpt_process_details
;
CrysAlisPro 1.171.42.96a (Rigaku Oxford Diffraction, 2023)
Empirical absorption correction using spherical harmonics,
implemented in SCALE3 ABSPACK scaling algorithm.
;
_exptl_crystal_colour colourless
_exptl_crystal_colour_primary colourless
_exptl_crystal_density_diffrn 1.725
_exptl_crystal_description needle
_exptl_crystal_F_000 180
_exptl_crystal_size_max 0.1
_exptl_crystal_size_mid 0.02
_exptl_crystal_size_min 0.02
_refine_diff_density_max 0.456
_refine_diff_density_min -0.330
_refine_diff_density_rms 0.066
_refine_ls_extinction_method none
_refine_ls_goodness_of_fit_ref 1.067
_refine_ls_hydrogen_treatment constr
_refine_ls_matrix_type full
_refine_ls_number_parameters 92
_refine_ls_number_reflns 1682
_refine_ls_number_restraints 0
_refine_ls_restrained_S_all 1.067
_refine_ls_R_factor_all 0.0264
_refine_ls_R_factor_gt 0.0251
_refine_ls_shift/su_max 0.001
_refine_ls_shift/su_mean 0.000
_refine_ls_structure_factor_coef Fsqd
_refine_ls_weighting_details 'w=1/[\s^2^(Fo^2^)+(0.0414P)^2^+0.1190P] where P=(Fo^2^+2Fc^2^)/3'
_refine_ls_weighting_scheme calc
_refine_ls_wR_factor_gt 0.0691
_refine_ls_wR_factor_ref 0.0701
_reflns_Friedel_coverage 0.000
_reflns_number_gt 1578
_reflns_number_total 1682
_reflns_threshold_expression 'I > 2\s(I)'
_cod_data_source_file d4ra04959d2.cif
_cod_data_source_block avs_30_11_23_dry_auto
_cod_database_code 7249274
_shelx_shelxl_version_number 2018/3
_chemical_oxdiff_usercomment 'AVS_30_11_23 dry sample'
_shelx_space_group_comment
;
The symmetry employed for this shelxl refinement is uniquely defined
by the following loop, which should always be used as a source of
symmetry information in preference to the above space-group names.
They are only intended as comments.
;
_shelx_estimated_absorpt_t_max 0.984
_shelx_estimated_absorpt_t_min 0.925
_diffrn_oxdiff_digest_frames
;
01cb9a27efd4f1e71af5e66352a1c5f623000260564
;
_reflns_odcompleteness_completeness 99.79
_reflns_odcompleteness_iscentric 1
_reflns_odcompleteness_theta 26.32
_olex2_refinement_description
;
1. Fixed Uiso
 At 1.2 times of:
  All C(H) groups, All N(H) groups
 At 1.5 times of:
  All C(H,H,H) groups
2.a Aromatic/amide H refined with riding coordinates:
 N2(H2), C2(H2A)
2.b Idealised Me refined as rotating group:
 C5(H5A,H5B,H5C)
;
_olex2_submission_special_instructions 'No special instructions were received'
_oxdiff_exptl_absorpt_empirical_details
;
Empirical correction (ABSPACK) includes:
- Absorption correction using spherical harmonics
- Frame scaling
;
_oxdiff_exptl_absorpt_empirical_full_max 1.859
_oxdiff_exptl_absorpt_empirical_full_min 0.375

loop_
_space_group_symop_operation_xyz
'x, y, z'
'-x, -y, -z'

loop_
_atom_site_label
_atom_site_type_symbol
_atom_site_fract_x
_atom_site_fract_y
_atom_site_fract_z
_atom_site_U_iso_or_equiv
_atom_site_adp_type
_atom_site_occupancy
_atom_site_site_symmetry_order
_atom_site_calc_flag
_atom_site_refinement_flags_posn
_atom_site_refinement_flags_adp
_atom_site_refinement_flags_occupancy
_atom_site_disorder_assembly
_atom_site_disorder_group
S1 S 0.26698(6) 0.18797(4) 0.59974(3) 0.01108(10) Uani 1 1 d . . . . .
Cl1 Cl 0.12739(6) 0.23194(4) 0.90303(3) 0.01475(10) Uani 1 1 d . . . . .
O1 O 0.29406(19) 0.10765(13) 0.32699(10) 0.0184(2) Uani 1 1 d . . . . .
N2 N 0.6930(2) 0.31176(14) 0.41569(10) 0.0111(2) Uani 1 1 d . . . . .
H2 H 0.864335 0.380552 0.397281 0.013 Uiso 1 1 calc R . . . .
N1 N 0.7566(2) 0.42983(14) 0.64647(11) 0.0123(2) Uani 1 1 d . . . . .
C3 C 0.5982(2) 0.32027(16) 0.54934(12) 0.0100(2) Uani 1 1 d . . . . .
C2 C 0.6167(3) 0.41126(17) 0.77144(13) 0.0129(2) Uani 1 1 d . . . . .
H2A H 0.697564 0.479488 0.854660 0.016 Uiso 1 1 calc R . . . .
C4 C 0.5350(3) 0.20193(16) 0.30965(12) 0.0122(2) Uani 1 1 d . . . . .
C5 C 0.6863(3) 0.20858(18) 0.17375(13) 0.0154(2) Uani 1 1 d . . . . .
H5A H 0.565216 0.119850 0.105363 0.023 Uiso 1 1 calc GR . . . .
H5B H 0.855770 0.173716 0.191178 0.023 Uiso 1 1 calc GR . . . .
H5C H 0.736539 0.336514 0.136257 0.023 Uiso 1 1 calc GR . . . .
C1 C 0.3554(3) 0.28847(16) 0.76644(12) 0.0121(2) Uani 1 1 d . . . . .

loop_
_atom_site_aniso_label
_atom_site_aniso_U_11
_atom_site_aniso_U_22
_atom_site_aniso_U_33
_atom_site_aniso_U_23
_atom_site_aniso_U_13
_atom_site_aniso_U_12
S1 0.00756(16) 0.01178(16) 0.01148(16) -0.00033(11) 0.00227(11) -0.00064(11)
Cl1 0.01232(17) 0.01838(17) 0.01178(16) 0.00046(11) 0.00550(11) 0.00187(12)
O1 0.0109(4) 0.0202(5) 0.0187(5) -0.0046(4) 0.0012(3) -0.0029(4)
N2 0.0071(5) 0.0125(5) 0.0113(5) -0.0004(4) 0.0023(4) -0.0006(4)
N1 0.0092(5) 0.0131(5) 0.0127(5) -0.0006(4) 0.0014(4) 0.0010(4)
C3 0.0068(5) 0.0103(5) 0.0123(5) 0.0010(4) 0.0015(4) 0.0015(4)
C2 0.0114(6) 0.0149(5) 0.0121(5) -0.0009(4) 0.0007(4) 0.0034(4)
C4 0.0113(6) 0.0114(5) 0.0132(5) -0.0009(4) 0.0008(4) 0.0024(4)
C5 0.0147(6) 0.0174(6) 0.0123(5) -0.0025(4) 0.0022(4) 0.0025(5)
C1 0.0116(5) 0.0139(5) 0.0109(5) 0.0005(4) 0.0026(4) 0.0041(4)

loop_
_atom_type_symbol
_atom_type_description
_atom_type_scat_dispersion_real
_atom_type_scat_dispersion_imag
_atom_type_scat_source
C C 0.0033 0.0016 'International Tables Vol C Tables 4.2.6.8 and 6.1.1.4'
H H 0.0000 0.0000 'International Tables Vol C Tables 4.2.6.8 and 6.1.1.4'
Cl Cl 0.1484 0.1585 'International Tables Vol C Tables 4.2.6.8 and 6.1.1.4'
N N 0.0061 0.0033 'International Tables Vol C Tables 4.2.6.8 and 6.1.1.4'
O O 0.0106 0.0060 'International Tables Vol C Tables 4.2.6.8 and 6.1.1.4'
S S 0.1246 0.1234 'International Tables Vol C Tables 4.2.6.8 and 6.1.1.4'

loop_
_geom_angle_atom_site_label_1
_geom_angle_atom_site_label_2
_geom_angle_atom_site_label_3
_geom_angle
_geom_angle_site_symmetry_1
_geom_angle_site_symmetry_3
_geom_angle_publ_flag
C1 S1 C3 87.21(6) . . ?
C4 N2 C3 123.44(11) . . ?
C3 N1 C2 109.99(10) . . ?
N2 C3 S1 122.68(9) . . ?
N1 C3 S1 116.33(9) . . ?
N1 C3 N2 121.00(11) . . ?
C1 C2 N1 114.85(11) . . ?
O1 C4 N2 121.57(11) . . ?
O1 C4 C5 124.27(11) . . ?
N2 C4 C5 114.15(10) . . ?
Cl1 C1 S1 121.79(7) . . ?
C2 C1 S1 111.61(9) . . ?
C2 C1 Cl1 126.60(10) . . ?

loop_
_geom_bond_atom_site_label_1
_geom_bond_atom_site_label_2
_geom_bond_distance
_geom_bond_site_symmetry_2
_geom_bond_publ_flag
S1 C3 1.7362(12) . ?
S1 C1 1.7359(12) . ?
Cl1 C1 1.7180(12) . ?
O1 C4 1.2169(16) . ?
N2 C3 1.3730(15) . ?
N2 C4 1.3681(15) . ?
N1 C3 1.3086(15) . ?
N1 C2 1.3789(15) . ?
C2 C1 1.3522(18) . ?
C4 C5 1.5058(17) . ?
